data_1564453
loop_
_publ_author_name
'Mikata, Yuji'
'Murakami, Kana'
'Ochi, Ayaka'
'Nakagaki, Fumie'
'Naito, Kyoko'
'Matsumoto, Arimasa'
'Mitsuhashi, Ryoji'
'Mikuriya, Masahiro'

_publ_section_title
;
 Conversion of (&#x00B5;-OH)2Mn2(II,II) complex to
 (&#x00B5;-O)2Mn2(III,III) core supported by a quinoxaline-based
 tetranitrogen ligand
;
_journal_name_full 'Inorganica Chimica Acta'
_journal_page_first 119688
_journal_paper_doi 10.1016/j.ica.2020.119688
_journal_volume 509
_journal_year 2020
_chemical_formula_moiety 'C72 H76 Cl4 Mn3 N12 O6'
_chemical_formula_sum 'C72 H76 Cl4 Mn3 N12 O6'
_chemical_formula_weight 1512.10
_space_group_crystal_system monoclinic
_space_group_IT_number 14
_space_group_name_Hall '-P 2yn'
_space_group_name_H-M_alt 'P 1 21/n 1'
_atom_sites_solution_hydrogens geom
_atom_sites_solution_primary direct
_atom_sites_solution_secondary difmap
_cell_angle_alpha 90.0000
_cell_angle_beta 90.448(2)
_cell_angle_gamma 90.0000
_cell_formula_units_Z 4
_cell_length_a 14.6775(6)
_cell_length_b 26.3783(9)
_cell_length_c 18.1370(8)
_cell_measurement_reflns_used 19034
_cell_measurement_temperature 153
_cell_measurement_theta_max 27.49
_cell_measurement_theta_min 3.00
_cell_volume 7021.8(5)
_computing_cell_refinement CrystalClear
_computing_data_collection 'CrystalClear (Rigaku/MSC Inc., 2006)'
_computing_data_reduction CrystalClear
_computing_molecular_graphics 'CrystalStructure 4.2.5'
_computing_publication_material 'CrystalStructure 4.2.5 (Rigaku, 2017)'
_computing_structure_refinement 'SHELXL Version 2016/6 (Sheldrick, 2008)'
_computing_structure_solution 'SHELXS97 (Sheldrick, 2008)'
_diffrn_ambient_temperature 153
_diffrn_detector_area_resol_mean 7.314
_diffrn_measured_fraction_theta_full 0.997
_diffrn_measured_fraction_theta_max 0.997
_diffrn_measurement_device_type 'Rigaku Mercury70'
_diffrn_measurement_method \w
_diffrn_radiation_type 'Mo K\a'
_diffrn_radiation_wavelength 0.71075
_diffrn_reflns_av_R_equivalents 0.0351
_diffrn_reflns_Laue_measured_fraction_full 0.997
_diffrn_reflns_Laue_measured_fraction_max 0.997
_diffrn_reflns_limit_h_max 18
_diffrn_reflns_limit_h_min -19
_diffrn_reflns_limit_k_max 25
_diffrn_reflns_limit_k_min -34
_diffrn_reflns_limit_l_max 23
_diffrn_reflns_limit_l_min -23
_diffrn_reflns_number 53665
_diffrn_reflns_point_group_measured_fraction_full 0.997
_diffrn_reflns_point_group_measured_fraction_max 0.997
_diffrn_reflns_theta_full 25.242
_diffrn_reflns_theta_max 27.486
_diffrn_reflns_theta_min 3.051
_diffrn_standards_interval_count .
_diffrn_standards_number 0
_exptl_absorpt_coefficient_mu 0.745
_exptl_absorpt_correction_T_max 0.928
_exptl_absorpt_correction_T_min 0.782
_exptl_absorpt_correction_type multi-scan
_exptl_absorpt_process_details 'REQAB (Rigaku, 1998)'
_exptl_crystal_colour brown
_exptl_crystal_density_diffrn 1.430
_exptl_crystal_density_method 'not measured'
_exptl_crystal_description unknown
_exptl_crystal_F_000 3132.00
_exptl_crystal_size_max 0.600
_exptl_crystal_size_mid 0.300
_exptl_crystal_size_min 0.100
_refine_diff_density_max 1.12
_refine_diff_density_min -0.58
_refine_ls_extinction_method none
_refine_ls_goodness_of_fit_ref 1.159
_refine_ls_hydrogen_treatment constr
_refine_ls_number_parameters 882
_refine_ls_number_reflns 16071
_refine_ls_number_restraints 0
_refine_ls_R_factor_all 0.0728
_refine_ls_R_factor_gt 0.0644
_refine_ls_shift/su_max 0.002
_refine_ls_structure_factor_coef Fsqd
_refine_ls_weighting_details 'w = 1/[\s^2^(Fo^2^)+(0.0521P)^2^+17.2303P] where P=(Fo^2^+2Fc^2^)/3'
_refine_ls_weighting_scheme calc
_refine_ls_wR_factor_gt 0.1596
_refine_ls_wR_factor_ref 0.1645
_reflns_Friedel_coverage 0.000
_reflns_Friedel_fraction_full .
_reflns_Friedel_fraction_max .
_reflns_number_gt 13975
_reflns_number_total 16071
_reflns_threshold_expression F^2^>2.0\s(F^2^)
_cod_data_source_file 5.cif
_cod_data_source_block TQA-MnCl2-141108
_cod_database_code 1564453

loop_
_space_group_symop_id
_space_group_symop_operation_xyz
1 +X,+Y,+Z
2 1/2-X,1/2+Y,1/2-Z
3 -X,-Y,-Z
4 -1/2+X,-1/2-Y,-1/2+Z

loop_
_atom_site_label
_atom_site_type_symbol
_atom_site_fract_x
_atom_site_fract_y
_atom_site_fract_z
_atom_site_U_iso_or_equiv
_atom_site_adp_type
_atom_site_occupancy
_atom_site_site_symmetry_order
_atom_site_calc_flag
_atom_site_refinement_flags_posn
_atom_site_refinement_flags_adp
_atom_site_refinement_flags_occupancy
_atom_site_disorder_assembly
_atom_site_disorder_group
Mn1 Mn 0.55960(3) 0.75520(2) 0.23599(3) 0.01950(11) Uani 1 1 d . . . . .
Mn2 Mn 0.61470(3) 0.85277(2) 0.23668(3) 0.02086(11) Uani 1 1 d . . . . .
Mn3 Mn 0.56990(4) 1.10417(2) 0.26212(3) 0.02623(12) Uani 1 1 d . . . . .
Cl1 Cl 0.65213(7) 1.07148(4) 0.36524(6) 0.0386(2) Uani 1 1 d . . . . .
Cl2 Cl 0.42451(6) 1.06464(4) 0.25754(7) 0.0419(2) Uani 1 1 d . . . . .
Cl3 Cl 0.56554(6) 1.19286(3) 0.26685(5) 0.03017(18) Uani 1 1 d . . . . .
Cl4 Cl 0.64065(6) 1.08524(3) 0.14730(5) 0.03355(19) Uani 1 1 d . . . . .
O1 O 0.66764(15) 0.78964(8) 0.23702(13) 0.0232(5) Uani 1 1 d . . . . .
O2 O 0.50709(15) 0.81852(8) 0.23628(13) 0.0227(5) Uani 1 1 d . . . . .
O3 O 1.0319(4) 0.9360(2) 0.8821(3) 0.107(2) Uani 1 1 d . . . . .
O4 O 0.2469(4) 0.87849(17) 0.3738(3) 0.0925(15) Uani 1 1 d . . . . .
O5 O 0.2738(4) 0.9129(2) 0.1048(3) 0.1067(18) Uani 1 1 d . . . . .
O6 O 0.9924(5) 1.0410(3) 0.3763(3) 0.146(3) Uani 1 1 d . . . . .
N1 N 0.62883(18) 0.68387(11) 0.23596(16) 0.0240(6) Uani 1 1 d . . . . .
N2 N 0.44100(18) 0.70681(10) 0.23647(15) 0.0215(5) Uani 1 1 d . . . . .
N3 N 0.57125(19) 0.73197(11) 0.35952(16) 0.0248(6) Uani 1 1 d . . . . .
N4 N 0.56749(19) 0.73047(11) 0.11219(16) 0.0248(6) Uani 1 1 d . . . . .
N5 N 0.54341(18) 0.92346(10) 0.23623(15) 0.0224(5) Uani 1 1 d . . . . .
N6 N 0.73250(19) 0.90178(11) 0.23507(16) 0.0238(6) Uani 1 1 d . . . . .
N7 N 0.60321(19) 0.87799(11) 0.36092(15) 0.0244(6) Uani 1 1 d . . . . .
N8 N 0.60209(19) 0.87623(11) 0.11216(16) 0.0250(6) Uani 1 1 d . . . . .
N9 N 0.9828(3) 0.90964(19) 0.9937(3) 0.0695(14) Uani 1 1 d . . . . .
N10 N 0.2520(3) 0.96377(17) 0.3708(3) 0.0583(11) Uani 1 1 d . . . . .
N11 N 0.2559(3) 0.9865(2) 0.0414(3) 0.0656(12) Uani 1 1 d . . . . .
N12 N 0.9221(4) 0.9705(2) 0.4152(3) 0.0736(15) Uani 1 1 d . . . . .
C1 C 0.5610(2) 0.64184(13) 0.2366(2) 0.0290(7) Uani 1 1 d . . . . .
H1A H 0.572189 0.620856 0.280989 0.035 Uiso 1 1 calc R U . . .
H1B H 0.571622 0.620107 0.192976 0.035 Uiso 1 1 calc R U . . .
C2 C 0.4627(2) 0.65800(13) 0.23608(19) 0.0252(7) Uani 1 1 d . . . . .
C3 C 0.3969(3) 0.61888(14) 0.2361(2) 0.0321(8) Uani 1 1 d . . . . .
H3 H 0.415685 0.584420 0.235750 0.039 Uiso 1 1 calc R U . . .
C4 C 0.3069(2) 0.63060(14) 0.2367(2) 0.0307(7) Uani 1 1 d . . . . .
H4 H 0.262263 0.604507 0.237126 0.037 Uiso 1 1 calc R U . . .
C5 C 0.1878(2) 0.69735(14) 0.23666(19) 0.0275(7) Uani 1 1 d . . . . .
H5 H 0.141149 0.672408 0.236507 0.033 Uiso 1 1 calc R U . . .
C6 C 0.1653(2) 0.74745(16) 0.2368(2) 0.0360(9) Uani 1 1 d . . . . .
H6 H 0.103058 0.757270 0.236948 0.043 Uiso 1 1 calc R U . . .
C7 C 0.2336(3) 0.78451(16) 0.2367(3) 0.0392(9) Uani 1 1 d . . . . .
H7 H 0.217226 0.819359 0.236835 0.047 Uiso 1 1 calc R U . . .
C8 C 0.3240(2) 0.77100(14) 0.2363(2) 0.0313(8) Uani 1 1 d . . . . .
H8 H 0.369653 0.796547 0.236113 0.038 Uiso 1 1 calc R U . . .
C9 C 0.3494(2) 0.71975(13) 0.23634(18) 0.0233(6) Uani 1 1 d . . . . .
C10 C 0.2803(2) 0.68226(13) 0.23674(18) 0.0252(7) Uani 1 1 d . . . . .
C11 C 0.6885(2) 0.68169(14) 0.3027(2) 0.0283(7) Uani 1 1 d . . . . .
H11A H 0.742976 0.703075 0.294876 0.034 Uiso 1 1 calc R U . . .
H11B H 0.709245 0.646375 0.310559 0.034 Uiso 1 1 calc R U . . .
C12 C 0.6392(2) 0.69975(13) 0.3702(2) 0.0281(7) Uani 1 1 d . . . . .
C13 C 0.6685(3) 0.68450(15) 0.4408(2) 0.0358(8) Uani 1 1 d . . . . .
H13 H 0.716142 0.660363 0.446131 0.043 Uiso 1 1 calc R U . . .
C14 C 0.6282(3) 0.70452(17) 0.5014(2) 0.0400(9) Uani 1 1 d . . . . .
H14 H 0.648661 0.695120 0.549321 0.048 Uiso 1 1 calc R U . . .
C15 C 0.5095(3) 0.76280(18) 0.5525(2) 0.0426(10) Uani 1 1 d . . . . .
H15 H 0.527320 0.755034 0.601726 0.051 Uiso 1 1 calc R U . . .
C16 C 0.4400(3) 0.79620(17) 0.5401(2) 0.0414(10) Uani 1 1 d . . . . .
H16 H 0.410460 0.811922 0.580524 0.050 Uiso 1 1 calc R U . . .
C17 C 0.4123(3) 0.80732(16) 0.4677(2) 0.0358(8) Uani 1 1 d . . . . .
H17 H 0.363099 0.830127 0.459668 0.043 Uiso 1 1 calc R U . . .
C18 C 0.4547(2) 0.78593(14) 0.4084(2) 0.0283(7) Uani 1 1 d . . . . .
H18 H 0.435233 0.794034 0.359775 0.034 Uiso 1 1 calc R U . . .
C19 C 0.5275(2) 0.75186(14) 0.41973(19) 0.0280(7) Uani 1 1 d . . . . .
C20 C 0.5556(3) 0.73953(15) 0.4928(2) 0.0330(8) Uani 1 1 d . . . . .
C21 C 0.6859(2) 0.68105(14) 0.1691(2) 0.0282(7) Uani 1 1 d . . . . .
H21A H 0.708551 0.645978 0.162869 0.034 Uiso 1 1 calc R U . . .
H21B H 0.739258 0.703693 0.175018 0.034 Uiso 1 1 calc R U . . .
C22 C 0.6322(2) 0.69647(13) 0.1017(2) 0.0275(7) Uani 1 1 d . . . . .
C23 C 0.6542(3) 0.67732(15) 0.0319(2) 0.0361(8) Uani 1 1 d . . . . .
H23 H 0.699681 0.651955 0.026977 0.043 Uiso 1 1 calc R U . . .
C24 C 0.6095(3) 0.69554(16) -0.0292(2) 0.0406(9) Uani 1 1 d . . . . .
H24 H 0.623883 0.683079 -0.076839 0.049 Uiso 1 1 calc R U . . .
C25 C 0.4947(3) 0.75614(16) -0.0809(2) 0.0386(9) Uani 1 1 d . . . . .
H25 H 0.507871 0.745826 -0.129875 0.046 Uiso 1 1 calc R U . . .
C26 C 0.4314(3) 0.79267(16) -0.0693(2) 0.0385(9) Uani 1 1 d . . . . .
H26 H 0.401166 0.808092 -0.110012 0.046 Uiso 1 1 calc R U . . .
C27 C 0.4104(3) 0.80779(15) 0.0034(2) 0.0340(8) Uani 1 1 d . . . . .
H27 H 0.365549 0.833188 0.010960 0.041 Uiso 1 1 calc R U . . .
C28 C 0.4531(2) 0.78671(13) 0.0625(2) 0.0285(7) Uani 1 1 d . . . . .
H28 H 0.437560 0.797038 0.111001 0.034 Uiso 1 1 calc R U . . .
C29 C 0.5211(2) 0.74916(13) 0.05178(19) 0.0272(7) Uani 1 1 d . . . . .
C30 C 0.5417(3) 0.73301(15) -0.0206(2) 0.0331(8) Uani 1 1 d . . . . .
C31 C 0.6108(2) 0.96574(13) 0.2384(2) 0.0275(7) Uani 1 1 d . . . . .
H31A H 0.602418 0.984719 0.284979 0.033 Uiso 1 1 calc R U . . .
H31B H 0.596766 0.989243 0.197321 0.033 Uiso 1 1 calc R U . . .
C32 C 0.7092(2) 0.95057(13) 0.23324(19) 0.0255(7) Uani 1 1 d . . . . .
C33 C 0.7735(2) 0.99027(14) 0.2286(2) 0.0326(8) Uani 1 1 d . . . . .
H33 H 0.753510 1.024521 0.227718 0.039 Uiso 1 1 calc R U . . .
C34 C 0.8634(3) 0.97951(15) 0.2256(2) 0.0370(9) Uani 1 1 d . . . . .
H34 H 0.906980 1.005974 0.221288 0.044 Uiso 1 1 calc R U . . .
C35 C 0.9854(3) 0.91477(16) 0.2292(3) 0.0464(11) Uani 1 1 d . . . . .
H35 H 1.030705 0.940431 0.226932 0.056 Uiso 1 1 calc R U . . .
C36 C 1.0101(3) 0.86553(18) 0.2327(4) 0.0602(15) Uani 1 1 d . . . . .
H36 H 1.072828 0.856666 0.232937 0.072 Uiso 1 1 calc R U . . .
C37 C 0.9431(3) 0.82703(16) 0.2361(3) 0.0453(11) Uani 1 1 d . . . . .
H37 H 0.961468 0.792536 0.238671 0.054 Uiso 1 1 calc R U . . .
C38 C 0.8530(2) 0.83868(14) 0.2357(2) 0.0307(7) Uani 1 1 d . . . . .
H38 H 0.808859 0.812349 0.237091 0.037 Uiso 1 1 calc R U . . .
C39 C 0.8245(2) 0.88997(13) 0.23328(19) 0.0256(7) Uani 1 1 d . . . . .
C40 C 0.8919(2) 0.92818(14) 0.2288(2) 0.0324(8) Uani 1 1 d . . . . .
C41 C 0.4835(2) 0.92567(13) 0.3018(2) 0.0274(7) Uani 1 1 d . . . . .
H41A H 0.431433 0.902263 0.294873 0.033 Uiso 1 1 calc R U . . .
H41B H 0.459108 0.960434 0.307382 0.033 Uiso 1 1 calc R U . . .
C42 C 0.5361(2) 0.91108(13) 0.3705(2) 0.0272(7) Uani 1 1 d . . . . .
C43 C 0.5100(3) 0.92944(15) 0.4404(2) 0.0337(8) Uani 1 1 d . . . . .
H43 H 0.461737 0.953267 0.444494 0.040 Uiso 1 1 calc R U . . .
C44 C 0.5543(3) 0.91278(14) 0.5016(2) 0.0340(8) Uani 1 1 d . . . . .
H44 H 0.536529 0.924336 0.548954 0.041 Uiso 1 1 calc R U . . .
C45 C 0.6780(3) 0.85909(16) 0.5546(2) 0.0392(9) Uani 1 1 d . . . . .
H45 H 0.662948 0.869433 0.603136 0.047 Uiso 1 1 calc R U . . .
C46 C 0.7489(3) 0.82595(17) 0.5439(2) 0.0420(9) Uani 1 1 d . . . . .
H46 H 0.782772 0.813759 0.585023 0.050 Uiso 1 1 calc R U . . .
C47 C 0.7715(3) 0.81005(15) 0.4727(2) 0.0357(8) Uani 1 1 d . . . . .
H47 H 0.820825 0.787268 0.465963 0.043 Uiso 1 1 calc R U . . .
C48 C 0.7229(2) 0.82706(13) 0.4125(2) 0.0286(7) Uani 1 1 d . . . . .
H48 H 0.738240 0.815614 0.364532 0.034 Uiso 1 1 calc R U . . .
C49 C 0.6504(2) 0.86150(13) 0.42186(18) 0.0254(7) Uani 1 1 d . . . . .
C50 C 0.6276(3) 0.87780(14) 0.49437(19) 0.0300(7) Uani 1 1 d . . . . .
C51 C 0.4859(2) 0.92690(14) 0.1686(2) 0.0282(7) Uani 1 1 d . . . . .
H51A H 0.464651 0.962247 0.162180 0.034 Uiso 1 1 calc R U . . .
H51B H 0.431705 0.904968 0.174209 0.034 Uiso 1 1 calc R U . . .
C52 C 0.5381(2) 0.91078(13) 0.1013(2) 0.0270(7) Uani 1 1 d . . . . .
C53 C 0.5134(3) 0.92920(14) 0.0310(2) 0.0311(8) Uani 1 1 d . . . . .
H53 H 0.468080 0.954671 0.025779 0.037 Uiso 1 1 calc R U . . .
C54 C 0.5559(3) 0.90984(15) -0.0297(2) 0.0331(8) Uani 1 1 d . . . . .
H54 H 0.539616 0.921597 -0.077547 0.040 Uiso 1 1 calc R U . . .
C55 C 0.6687(3) 0.84922(17) -0.0811(2) 0.0409(9) Uani 1 1 d . . . . .
H55 H 0.654460 0.859524 -0.130038 0.049 Uiso 1 1 calc R U . . .
C56 C 0.7322(3) 0.81223(18) -0.0693(2) 0.0460(10) Uani 1 1 d . . . . .
H56 H 0.761640 0.796774 -0.110003 0.055 Uiso 1 1 calc R U . . .
C57 C 0.7541(3) 0.79702(17) 0.0028(2) 0.0406(9) Uani 1 1 d . . . . .
H57 H 0.798431 0.771233 0.010378 0.049 Uiso 1 1 calc R U . . .
C58 C 0.7126(3) 0.81880(15) 0.0628(2) 0.0319(8) Uani 1 1 d . . . . .
H58 H 0.728820 0.808445 0.111368 0.038 Uiso 1 1 calc R U . . .
C59 C 0.6458(2) 0.85664(13) 0.05174(19) 0.0267(7) Uani 1 1 d . . . . .
C60 C 0.6239(3) 0.87228(15) -0.0212(2) 0.0320(8) Uani 1 1 d . . . . .
C61 C 0.9832(7) 0.9095(3) 0.9205(5) 0.104(3) Uani 1 1 d . . . . .
H61 H 0.942416 0.887045 0.896067 0.125 Uiso 1 1 calc R U . . .
C62 C 1.0450(6) 0.9390(4) 1.0341(5) 0.123(4) Uani 1 1 d . . . . .
H62A H 1.090632 0.953101 1.000741 0.147 Uiso 1 1 calc R U . . .
H62B H 1.075216 0.917733 1.071241 0.147 Uiso 1 1 calc R U . . .
H62C H 1.012599 0.966684 1.058623 0.147 Uiso 1 1 calc R U . . .
C63 C 0.9260(6) 0.8761(3) 1.0349(5) 0.107(3) Uani 1 1 d . . . . .
H63A H 0.880368 0.895768 1.061657 0.129 Uiso 1 1 calc R U . . .
H63B H 0.963474 0.856867 1.070044 0.129 Uiso 1 1 calc R U . . .
H63C H 0.895272 0.852519 1.001059 0.129 Uiso 1 1 calc R U . . .
C64 C 0.2598(4) 0.9201(2) 0.4048(4) 0.0740(17) Uani 1 1 d . . . . .
H64 H 0.276214 0.920121 0.455538 0.089 Uiso 1 1 calc R U . . .
C65 C 0.2312(5) 0.9674(3) 0.2944(4) 0.089(2) Uani 1 1 d . . . . .
H65A H 0.230765 0.933423 0.272552 0.106 Uiso 1 1 calc R U . . .
H65B H 0.277281 0.988260 0.270045 0.106 Uiso 1 1 calc R U . . .
H65C H 0.171078 0.983036 0.287859 0.106 Uiso 1 1 calc R U . . .
C66 C 0.2681(7) 1.0107(3) 0.4072(5) 0.114(3) Uani 1 1 d . . . . .
H66A H 0.281047 1.004420 0.459524 0.137 Uiso 1 1 calc R U . . .
H66B H 0.214042 1.032256 0.402475 0.137 Uiso 1 1 calc R U . . .
H66C H 0.320367 1.027692 0.384757 0.137 Uiso 1 1 calc R U . . .
C67 C 0.2717(4) 0.9376(3) 0.0458(4) 0.0741(17) Uani 1 1 d . . . . .
H67 H 0.282276 0.919703 0.001190 0.089 Uiso 1 1 calc R U . . .
C68 C 0.2365(6) 1.0159(3) 0.1062(4) 0.100(3) Uani 1 1 d . . . . .
H68A H 0.173513 1.028137 0.103740 0.120 Uiso 1 1 calc R U . . .
H68B H 0.278194 1.044825 0.108923 0.120 Uiso 1 1 calc R U . . .
H68C H 0.244517 0.994642 0.150133 0.120 Uiso 1 1 calc R U . . .
C69 C 0.2460(4) 1.0111(2) -0.0297(3) 0.0672(15) Uani 1 1 d . . . . .
H69A H 0.268891 0.988563 -0.068304 0.081 Uiso 1 1 calc R U . . .
H69B H 0.280867 1.042738 -0.029712 0.081 Uiso 1 1 calc R U . . .
H69C H 0.181500 1.018483 -0.039012 0.081 Uiso 1 1 calc R U . . .
C70 C 0.9185(7) 1.0180(3) 0.3906(4) 0.099(3) Uani 1 1 d . . . . .
H70 H 0.861564 1.034503 0.383720 0.119 Uiso 1 1 calc R U . . .
C71 C 1.0022(9) 0.9430(5) 0.4281(6) 0.175(6) Uani 1 1 d . . . . .
H71A H 1.004829 0.914263 0.393932 0.210 Uiso 1 1 calc R U . . .
H71B H 1.002717 0.930458 0.478936 0.210 Uiso 1 1 calc R U . . .
H71C H 1.055008 0.965037 0.420396 0.210 Uiso 1 1 calc R U . . .
C72 C 0.8348(8) 0.9441(4) 0.4209(5) 0.145(5) Uani 1 1 d . . . . .
H72A H 0.827458 0.931305 0.471230 0.174 Uiso 1 1 calc R U . . .
H72B H 0.833347 0.915699 0.386134 0.174 Uiso 1 1 calc R U . . .
H72C H 0.785128 0.967683 0.409213 0.174 Uiso 1 1 calc R U . . .

loop_
_atom_site_aniso_label
_atom_site_aniso_U_11
_atom_site_aniso_U_22
_atom_site_aniso_U_33
_atom_site_aniso_U_23
_atom_site_aniso_U_13
_atom_site_aniso_U_12
Mn1 0.0180(2) 0.0175(2) 0.0230(2) 0.00063(18) -0.00019(17) 0.00081(17)
Mn2 0.0202(2) 0.0178(2) 0.0246(2) -0.00006(18) 0.00025(18) 0.00117(17)
Mn3 0.0248(3) 0.0207(3) 0.0331(3) -0.0010(2) 0.0001(2) 0.00037(19)
Cl1 0.0427(5) 0.0353(5) 0.0377(5) 0.0041(4) -0.0078(4) 0.0001(4)
Cl2 0.0256(4) 0.0278(5) 0.0724(7) 0.0009(4) 0.0005(4) -0.0012(3)
Cl3 0.0365(4) 0.0220(4) 0.0320(4) -0.0013(3) 0.0013(3) 0.0035(3)
Cl4 0.0368(5) 0.0302(4) 0.0336(4) -0.0023(3) 0.0007(4) 0.0010(3)
O1 0.0225(11) 0.0190(11) 0.0283(12) 0.0006(9) 0.0006(9) -0.0003(9)
O2 0.0206(10) 0.0197(11) 0.0276(12) -0.0009(9) 0.0005(9) 0.0015(8)
O3 0.144(5) 0.086(3) 0.092(4) -0.015(3) 0.066(3) -0.041(3)
O4 0.110(4) 0.048(2) 0.120(4) 0.001(3) 0.008(3) -0.016(2)
O5 0.093(4) 0.122(5) 0.105(4) 0.033(4) -0.009(3) 0.011(3)
O6 0.189(7) 0.148(5) 0.099(4) 0.055(4) -0.038(4) -0.120(5)
N1 0.0209(13) 0.0226(14) 0.0286(14) 0.0017(11) -0.0004(11) 0.0017(10)
N2 0.0192(12) 0.0216(13) 0.0237(13) -0.0002(10) -0.0003(10) 0.0000(10)
N3 0.0241(13) 0.0262(14) 0.0241(14) 0.0032(11) -0.0005(11) -0.0026(11)
N4 0.0262(14) 0.0232(14) 0.0250(14) -0.0020(11) 0.0006(11) 0.0014(11)
N5 0.0196(12) 0.0228(14) 0.0249(14) -0.0002(11) -0.0001(10) 0.0008(10)
N6 0.0231(13) 0.0223(14) 0.0260(14) -0.0002(11) 0.0002(11) 0.0013(11)
N7 0.0257(14) 0.0230(14) 0.0246(14) -0.0008(11) 0.0021(11) -0.0013(11)
N8 0.0270(14) 0.0215(14) 0.0265(14) 0.0035(11) -0.0026(11) 0.0009(11)
N9 0.056(3) 0.069(3) 0.084(4) -0.010(3) 0.019(3) -0.018(2)
N10 0.062(3) 0.046(2) 0.067(3) 0.007(2) 0.003(2) -0.002(2)
N11 0.065(3) 0.067(3) 0.064(3) -0.012(2) 0.002(2) 0.000(2)
N12 0.103(4) 0.068(3) 0.050(3) 0.007(2) 0.005(3) -0.040(3)
C1 0.0239(16) 0.0214(16) 0.042(2) 0.0020(14) 0.0001(14) 0.0012(13)
C2 0.0268(16) 0.0223(16) 0.0267(16) 0.0012(13) 0.0009(13) 0.0011(13)
C3 0.0330(18) 0.0211(17) 0.042(2) 0.0006(14) 0.0001(16) -0.0028(14)
C4 0.0286(17) 0.0283(18) 0.0353(19) 0.0001(15) -0.0015(14) -0.0060(14)
C5 0.0202(15) 0.0362(19) 0.0261(17) -0.0011(14) 0.0006(12) -0.0037(13)
C6 0.0187(16) 0.040(2) 0.049(2) -0.0061(17) 0.0006(15) 0.0018(14)
C7 0.0249(18) 0.031(2) 0.062(3) -0.0072(18) -0.0027(17) 0.0039(15)
C8 0.0207(16) 0.0289(18) 0.044(2) -0.0027(15) 0.0001(14) -0.0014(13)
C9 0.0201(15) 0.0278(17) 0.0220(15) -0.0014(12) -0.0001(12) 0.0004(12)
C10 0.0238(16) 0.0308(18) 0.0208(15) -0.0006(13) -0.0014(12) -0.0039(13)
C11 0.0231(16) 0.0299(18) 0.0318(18) 0.0050(14) -0.0042(13) 0.0055(13)
C12 0.0263(16) 0.0264(17) 0.0314(18) 0.0038(14) -0.0062(14) -0.0035(13)
C13 0.036(2) 0.035(2) 0.036(2) 0.0082(16) -0.0091(16) 0.0017(16)
C14 0.049(2) 0.045(2) 0.0263(18) 0.0077(16) -0.0091(17) -0.0033(19)
C15 0.051(2) 0.055(3) 0.0216(18) -0.0016(17) 0.0013(17) -0.013(2)
C16 0.047(2) 0.043(2) 0.034(2) -0.0077(17) 0.0128(18) -0.0117(19)
C17 0.0343(19) 0.039(2) 0.034(2) -0.0035(16) 0.0088(16) -0.0061(16)
C18 0.0276(17) 0.0300(18) 0.0275(17) 0.0014(14) 0.0036(13) -0.0020(14)
C19 0.0281(17) 0.0304(18) 0.0255(16) 0.0004(13) 0.0021(13) -0.0075(14)
C20 0.039(2) 0.036(2) 0.0245(17) 0.0028(14) -0.0033(15) -0.0080(16)
C21 0.0234(16) 0.0277(17) 0.0337(18) -0.0003(14) 0.0048(14) 0.0065(13)
C22 0.0277(16) 0.0254(17) 0.0293(17) -0.0011(13) 0.0040(13) 0.0002(13)
C23 0.040(2) 0.033(2) 0.036(2) -0.0063(16) 0.0083(16) 0.0083(16)
C24 0.053(2) 0.041(2) 0.0287(19) -0.0082(16) 0.0080(17) 0.0007(19)
C25 0.047(2) 0.044(2) 0.0251(18) 0.0012(16) -0.0024(16) -0.0079(18)
C26 0.046(2) 0.038(2) 0.0307(19) 0.0056(16) -0.0105(17) -0.0069(17)
C27 0.0343(19) 0.0296(19) 0.038(2) 0.0028(15) -0.0110(16) -0.0023(15)
C28 0.0292(17) 0.0278(18) 0.0284(17) -0.0009(14) -0.0028(14) -0.0014(14)
C29 0.0297(17) 0.0255(17) 0.0264(17) 0.0015(13) -0.0029(13) -0.0037(13)
C30 0.039(2) 0.034(2) 0.0258(17) -0.0033(14) -0.0004(15) -0.0056(16)
C31 0.0255(16) 0.0179(15) 0.0391(19) -0.0006(13) 0.0023(14) 0.0016(12)
C32 0.0255(16) 0.0201(16) 0.0310(17) 0.0016(13) -0.0010(13) 0.0003(12)
C33 0.0291(18) 0.0220(17) 0.047(2) 0.0038(15) -0.0004(16) 0.0003(14)
C34 0.0279(18) 0.0271(19) 0.056(2) 0.0004(17) 0.0006(17) -0.0046(14)
C35 0.0248(18) 0.033(2) 0.081(3) 0.003(2) -0.002(2) -0.0038(16)
C36 0.0184(18) 0.038(2) 0.124(5) 0.001(3) 0.001(2) 0.0027(16)
C37 0.0257(18) 0.026(2) 0.084(3) 0.002(2) 0.000(2) 0.0030(15)
C38 0.0245(16) 0.0258(17) 0.042(2) -0.0003(15) 0.0001(14) 0.0010(13)
C39 0.0230(15) 0.0242(16) 0.0295(17) 0.0014(13) 0.0003(13) -0.0006(13)
C40 0.0240(17) 0.0261(18) 0.047(2) 0.0029(15) -0.0015(15) -0.0002(14)
C41 0.0239(16) 0.0263(17) 0.0322(18) 0.0009(14) 0.0047(13) 0.0036(13)
C42 0.0272(16) 0.0248(17) 0.0298(17) -0.0034(13) 0.0031(13) -0.0012(13)
C43 0.0337(19) 0.0323(19) 0.035(2) -0.0067(15) 0.0052(15) 0.0025(15)
C44 0.040(2) 0.0314(19) 0.0304(18) -0.0084(15) 0.0063(15) -0.0018(16)
C45 0.051(2) 0.041(2) 0.0252(18) -0.0015(16) 0.0006(17) 0.0027(18)
C46 0.054(3) 0.044(2) 0.0284(19) 0.0044(17) -0.0057(18) 0.0051(19)
C47 0.037(2) 0.039(2) 0.0312(19) 0.0042(16) -0.0035(15) 0.0066(16)
C48 0.0304(17) 0.0271(18) 0.0284(17) 0.0013(14) 0.0010(14) 0.0004(14)
C49 0.0274(16) 0.0266(17) 0.0220(15) -0.0016(13) 0.0004(13) -0.0042(13)
C50 0.0342(18) 0.0309(18) 0.0248(17) -0.0035(14) 0.0032(14) -0.0025(15)
C51 0.0274(17) 0.0265(17) 0.0308(18) 0.0014(14) -0.0038(14) 0.0054(13)
C52 0.0273(16) 0.0248(17) 0.0289(17) 0.0027(13) -0.0025(13) -0.0024(13)
C53 0.0302(18) 0.0283(18) 0.0346(19) 0.0070(14) -0.0049(15) 0.0011(14)
C54 0.0363(19) 0.035(2) 0.0281(18) 0.0060(15) -0.0037(15) 0.0011(15)
C55 0.051(2) 0.046(2) 0.0247(18) 0.0007(16) -0.0014(17) 0.0028(19)
C56 0.054(3) 0.056(3) 0.028(2) -0.0029(18) 0.0086(18) 0.011(2)
C57 0.041(2) 0.048(2) 0.032(2) -0.0031(17) 0.0046(17) 0.0117(18)
C58 0.0326(18) 0.0335(19) 0.0297(18) 0.0013(15) 0.0031(14) 0.0053(15)
C59 0.0277(17) 0.0259(17) 0.0264(17) 0.0014(13) 0.0004(13) -0.0021(13)
C60 0.0345(19) 0.0335(19) 0.0280(18) 0.0030(15) -0.0031(15) -0.0010(15)
C61 0.136(7) 0.091(6) 0.087(5) -0.020(4) 0.043(5) -0.025(5)
C62 0.103(6) 0.128(8) 0.137(8) 0.035(6) -0.041(6) -0.061(6)
C63 0.111(6) 0.092(6) 0.119(7) -0.014(5) 0.054(5) -0.036(5)
C64 0.068(4) 0.064(4) 0.090(5) 0.019(3) 0.021(3) -0.003(3)
C65 0.069(4) 0.098(5) 0.099(5) 0.029(4) -0.016(4) -0.026(4)
C66 0.149(8) 0.061(4) 0.131(8) -0.019(5) 0.034(6) -0.013(5)
C67 0.064(4) 0.084(5) 0.075(4) 0.005(3) -0.004(3) 0.011(3)
C68 0.134(7) 0.098(6) 0.069(4) -0.031(4) 0.004(4) -0.022(5)
C69 0.072(4) 0.062(3) 0.067(4) -0.006(3) 0.013(3) -0.016(3)
C70 0.134(7) 0.092(5) 0.073(5) 0.006(4) -0.026(5) -0.041(5)
C71 0.236(15) 0.193(12) 0.096(7) -0.032(7) -0.046(8) 0.113(11)
C72 0.197(11) 0.160(9) 0.079(5) -0.022(5) 0.046(6) -0.121(8)

loop_
_atom_type_symbol
_atom_type_description
_atom_type_scat_dispersion_real
_atom_type_scat_dispersion_imag
_atom_type_scat_source
C C 0.0033 0.0016
;
International Tables for Crystallography
(Vol. C, Tables 4.2.6.8 and 6.1.1.4)
;
H H 0.0000 0.0000
;
International Tables for Crystallography
(Vol. C, Table 6.1.1.4)
;
Cl Cl 0.1484 0.1585
;
International Tables for Crystallography
(Vol. C, Tables 4.2.6.8 and 6.1.1.4)
;
Mn Mn 0.3368 0.7283
;
International Tables for Crystallography
(Vol. C, Tables 4.2.6.8 and 6.1.1.4)
;
N N 0.0061 0.0033
;
International Tables for Crystallography
(Vol. C, Tables 4.2.6.8 and 6.1.1.4)
;
O O 0.0106 0.0060
;
International Tables for Crystallography
(Vol. C, Tables 4.2.6.8 and 6.1.1.4)
;

loop_
_geom_angle_atom_site_label_1
_geom_angle_atom_site_label_2
_geom_angle_atom_site_label_3
_geom_angle
_geom_angle_site_symmetry_1
_geom_angle_site_symmetry_3
O1 Mn1 O2 84.96(10) . .
O1 Mn1 N1 91.44(10) . .
O2 Mn1 N1 176.39(11) . .
O1 Mn1 N2 173.51(10) . .
O2 Mn1 N2 101.48(10) . .
N1 Mn1 N2 82.12(10) . .
O1 Mn1 N3 93.66(10) . .
O2 Mn1 N3 105.31(10) . .
N1 Mn1 N3 74.77(11) . .
N2 Mn1 N3 83.90(10) . .
O1 Mn1 N4 95.67(10) . .
O2 Mn1 N4 106.23(10) . .
N1 Mn1 N4 74.19(10) . .
N2 Mn1 N4 83.40(10) . .
N3 Mn1 N4 147.74(10) . .
O1 Mn1 Mn2 42.75(7) . .
O2 Mn1 Mn2 42.21(7) . .
N1 Mn1 Mn2 134.19(8) . .
N2 Mn1 Mn2 143.69(7) . .
N3 Mn1 Mn2 103.12(7) . .
N4 Mn1 Mn2 104.66(7) . .
O2 Mn2 O1 85.25(10) . .
O2 Mn2 N5 90.47(10) . .
O1 Mn2 N5 175.72(10) . .
O2 Mn2 N6 172.91(10) . .
O1 Mn2 N6 101.77(10) . .
N5 Mn2 N6 82.51(10) . .
O2 Mn2 N8 93.73(10) . .
O1 Mn2 N8 105.79(10) . .
N5 Mn2 N8 74.43(10) . .
N6 Mn2 N8 83.47(10) . .
O2 Mn2 N7 94.33(10) . .
O1 Mn2 N7 106.63(10) . .
N5 Mn2 N7 73.67(10) . .
N6 Mn2 N7 84.68(10) . .
N8 Mn2 N7 147.11(10) . .
O2 Mn2 Mn1 42.79(7) . .
O1 Mn2 Mn1 42.46(7) . .
N5 Mn2 Mn1 133.26(8) . .
N6 Mn2 Mn1 144.21(8) . .
N8 Mn2 Mn1 103.04(7) . .
N7 Mn2 Mn1 104.48(7) . .
Cl3 Mn3 Cl2 114.51(4) . .
Cl3 Mn3 Cl1 110.31(4) . .
Cl2 Mn3 Cl1 108.56(4) . .
Cl3 Mn3 Cl4 104.66(4) . .
Cl2 Mn3 Cl4 105.92(4) . .
Cl1 Mn3 Cl4 112.86(4) . .
Mn1 O1 Mn2 94.79(10) . .
Mn2 O2 Mn1 95.00(10) . .
C21 N1 C1 110.5(3) . .
C21 N1 C11 109.3(3) . .
C1 N1 C11 110.7(3) . .
C21 N1 Mn1 108.4(2) . .
C1 N1 Mn1 109.71(19) . .
C11 N1 Mn1 108.1(2) . .
C2 N2 C9 118.1(3) . .
C2 N2 Mn1 112.4(2) . .
C9 N2 Mn1 129.5(2) . .
C12 N3 C19 119.0(3) . .
C12 N3 Mn1 111.1(2) . .
C19 N3 Mn1 129.2(2) . .
C22 N4 C29 118.7(3) . .
C22 N4 Mn1 111.6(2) . .
C29 N4 Mn1 129.5(2) . .
C51 N5 C41 108.8(3) . .
C51 N5 C31 110.4(3) . .
C41 N5 C31 110.2(3) . .
C51 N5 Mn2 109.3(2) . .
C41 N5 Mn2 108.9(2) . .
C31 N5 Mn2 109.13(19) . .
C32 N6 C39 117.8(3) . .
C32 N6 Mn2 111.9(2) . .
C39 N6 Mn2 130.2(2) . .
C42 N7 C49 118.3(3) . .
C42 N7 Mn2 111.6(2) . .
C49 N7 Mn2 129.9(2) . .
C52 N8 C59 118.4(3) . .
C52 N8 Mn2 112.0(2) . .
C59 N8 Mn2 129.3(2) . .
C61 N9 C62 121.1(7) . .
C61 N9 C63 121.8(7) . .
C62 N9 C63 116.7(7) . .
C64 N10 C65 122.3(6) . .
C64 N10 C66 122.2(6) . .
C65 N10 C66 115.4(6) . .
C67 N11 C68 121.1(6) . .
C67 N11 C69 120.6(5) . .
C68 N11 C69 117.9(6) . .
C70 N12 C71 125.1(9) . .
C70 N12 C72 116.1(8) . .
C71 N12 C72 118.4(9) . .
N1 C1 C2 115.5(3) . .
N1 C1 H1A 108.4 . .
C2 C1 H1A 108.4 . .
N1 C1 H1B 108.4 . .
C2 C1 H1B 108.4 . .
H1A C1 H1B 107.5 . .
N2 C2 C3 123.0(3) . .
N2 C2 C1 120.3(3) . .
C3 C2 C1 116.6(3) . .
C4 C3 C2 119.9(3) . .
C4 C3 H3 120.0 . .
C2 C3 H3 120.0 . .
C3 C4 C10 119.2(3) . .
C3 C4 H4 120.4 . .
C10 C4 H4 120.4 . .
C6 C5 C10 120.4(3) . .
C6 C5 H5 119.8 . .
C10 C5 H5 119.8 . .
C5 C6 C7 120.3(3) . .
C5 C6 H6 119.9 . .
C7 C6 H6 119.9 . .
C8 C7 C6 120.7(4) . .
C8 C7 H7 119.7 . .
C6 C7 H7 119.7 . .
C7 C8 C9 120.4(3) . .
C7 C8 H8 119.8 . .
C9 C8 H8 119.8 . .
N2 C9 C8 119.7(3) . .
N2 C9 C10 121.5(3) . .
C8 C9 C10 118.8(3) . .
C5 C10 C9 119.4(3) . .
C5 C10 C4 122.4(3) . .
C9 C10 C4 118.3(3) . .
N1 C11 C12 111.4(3) . .
N1 C11 H11A 109.3 . .
C12 C11 H11A 109.3 . .
N1 C11 H11B 109.3 . .
C12 C11 H11B 109.3 . .
H11A C11 H11B 108.0 . .
N3 C12 C13 122.8(4) . .
N3 C12 C11 116.8(3) . .
C13 C12 C11 120.3(3) . .
C14 C13 C12 119.5(4) . .
C14 C13 H13 120.2 . .
C12 C13 H13 120.2 . .
C13 C14 C20 119.7(4) . .
C13 C14 H14 120.1 . .
C20 C14 H14 120.1 . .
C16 C15 C20 120.8(4) . .
C16 C15 H15 119.6 . .
C20 C15 H15 119.6 . .
C15 C16 C17 120.0(4) . .
C15 C16 H16 120.0 . .
C17 C16 H16 120.0 . .
C18 C17 C16 121.2(4) . .
C18 C17 H17 119.4 . .
C16 C17 H17 119.4 . .
C17 C18 C19 119.9(4) . .
C17 C18 H18 120.1 . .
C19 C18 H18 120.1 . .
N3 C19 C18 119.1(3) . .
N3 C19 C20 121.3(3) . .
C18 C19 C20 119.7(3) . .
C14 C20 C15 124.0(4) . .
C14 C20 C19 117.6(4) . .
C15 C20 C19 118.4(4) . .
N1 C21 C22 110.8(3) . .
N1 C21 H21A 109.5 . .
C22 C21 H21A 109.5 . .
N1 C21 H21B 109.5 . .
C22 C21 H21B 109.5 . .
H21A C21 H21B 108.1 . .
N4 C22 C23 123.0(3) . .
N4 C22 C21 116.1(3) . .
C23 C22 C21 120.9(3) . .
C24 C23 C22 119.4(4) . .
C24 C23 H23 120.3 . .
C22 C23 H23 120.3 . .
C23 C24 C30 119.3(4) . .
C23 C24 H24 120.3 . .
C30 C24 H24 120.3 . .
C26 C25 C30 120.9(4) . .
C26 C25 H25 119.6 . .
C30 C25 H25 119.6 . .
C25 C26 C27 120.0(4) . .
C25 C26 H26 120.0 . .
C27 C26 H26 120.0 . .
C28 C27 C26 121.2(4) . .
C28 C27 H27 119.4 . .
C26 C27 H27 119.4 . .
C27 C28 C29 119.9(3) . .
C27 C28 H28 120.1 . .
C29 C28 H28 120.1 . .
N4 C29 C30 121.5(3) . .
N4 C29 C28 118.9(3) . .
C30 C29 C28 119.5(3) . .
C24 C30 C29 118.0(4) . .
C24 C30 C25 123.5(4) . .
C29 C30 C25 118.5(4) . .
N5 C31 C32 115.9(3) . .
N5 C31 H31A 108.3 . .
C32 C31 H31A 108.3 . .
N5 C31 H31B 108.3 . .
C32 C31 H31B 108.3 . .
H31A C31 H31B 107.4 . .
N6 C32 C33 123.1(3) . .
N6 C32 C31 120.2(3) . .
C33 C32 C31 116.7(3) . .
C34 C33 C32 120.0(3) . .
C34 C33 H33 120.0 . .
C32 C33 H33 120.0 . .
C33 C34 C40 119.1(3) . .
C33 C34 H34 120.4 . .
C40 C34 H34 120.4 . .
C36 C35 C40 120.0(4) . .
C36 C35 H35 120.0 . .
C40 C35 H35 120.0 . .
C35 C36 C37 120.4(4) . .
C35 C36 H36 119.8 . .
C37 C36 H36 119.8 . .
C38 C37 C36 121.0(4) . .
C38 C37 H37 119.5 . .
C36 C37 H37 119.5 . .
C37 C38 C39 120.2(3) . .
C37 C38 H38 119.9 . .
C39 C38 H38 119.9 . .
N6 C39 C40 121.5(3) . .
N6 C39 C38 120.1(3) . .
C40 C39 C38 118.4(3) . .
C39 C40 C35 120.0(3) . .
C39 C40 C34 118.4(3) . .
C35 C40 C34 121.6(3) . .
N5 C41 C42 110.4(3) . .
N5 C41 H41A 109.6 . .
C42 C41 H41A 109.6 . .
N5 C41 H41B 109.6 . .
C42 C41 H41B 109.6 . .
H41A C41 H41B 108.1 . .
N7 C42 C43 123.3(3) . .
N7 C42 C41 115.8(3) . .
C43 C42 C41 120.8(3) . .
C44 C43 C42 119.5(4) . .
C44 C43 H43 120.3 . .
C42 C43 H43 120.3 . .
C43 C44 C50 119.5(3) . .
C43 C44 H44 120.2 . .
C50 C44 H44 120.2 . .
C46 C45 C50 120.6(4) . .
C46 C45 H45 119.7 . .
C50 C45 H45 119.7 . .
C45 C46 C47 120.4(4) . .
C45 C46 H46 119.8 . .
C47 C46 H46 119.8 . .
C48 C47 C46 120.6(4) . .
C48 C47 H47 119.7 . .
C46 C47 H47 119.7 . .
C47 C48 C49 120.1(3) . .
C47 C48 H48 119.9 . .
C49 C48 H48 119.9 . .
N7 C49 C48 119.0(3) . .
N7 C49 C50 121.8(3) . .
C48 C49 C50 119.2(3) . .
C45 C50 C44 123.4(3) . .
C45 C50 C49 119.0(3) . .
C44 C50 C49 117.6(3) . .
N5 C51 C52 111.3(3) . .
N5 C51 H51A 109.4 . .
C52 C51 H51A 109.4 . .
N5 C51 H51B 109.4 . .
C52 C51 H51B 109.4 . .
H51A C51 H51B 108.0 . .
N8 C52 C53 123.3(3) . .
N8 C52 C51 116.0(3) . .
C53 C52 C51 120.5(3) . .
C54 C53 C52 119.0(3) . .
C54 C53 H53 120.5 . .
C52 C53 H53 120.5 . .
C53 C54 C60 120.0(3) . .
C53 C54 H54 120.0 . .
C60 C54 H54 120.0 . .
C56 C55 C60 120.6(4) . .
C56 C55 H55 119.7 . .
C60 C55 H55 119.7 . .
C55 C56 C57 120.1(4) . .
C55 C56 H56 119.9 . .
C57 C56 H56 119.9 . .
C58 C57 C56 121.2(4) . .
C58 C57 H57 119.4 . .
C56 C57 H57 119.4 . .
C57 C58 C59 119.5(4) . .
C57 C58 H58 120.2 . .
C59 C58 H58 120.2 . .
N8 C59 C58 118.7(3) . .
N8 C59 C60 122.0(3) . .
C58 C59 C60 119.3(3) . .
C55 C60 C54 123.4(4) . .
C55 C60 C59 119.2(4) . .
C54 C60 C59 117.4(3) . .
O3 C61 N9 125.2(8) . .
O3 C61 H61 117.4 . .
N9 C61 H61 117.4 . .
N9 C62 H62A 109.5 . .
N9 C62 H62B 109.5 . .
H62A C62 H62B 109.5 . .
N9 C62 H62C 109.5 . .
H62A C62 H62C 109.5 . .
H62B C62 H62C 109.5 . .
N9 C63 H63A 109.5 . .
N9 C63 H63B 109.5 . .
H63A C63 H63B 109.5 . .
N9 C63 H63C 109.5 . .
H63A C63 H63C 109.5 . .
H63B C63 H63C 109.5 . .
O4 C64 N10 123.3(7) . .
O4 C64 H64 118.3 . .
N10 C64 H64 118.3 . .
N10 C65 H65A 109.5 . .
N10 C65 H65B 109.5 . .
H65A C65 H65B 109.5 . .
N10 C65 H65C 109.5 . .
H65A C65 H65C 109.5 . .
H65B C65 H65C 109.5 . .
N10 C66 H66A 109.5 . .
N10 C66 H66B 109.5 . .
H66A C66 H66B 109.5 . .
N10 C66 H66C 109.5 . .
H66A C66 H66C 109.5 . .
H66B C66 H66C 109.5 . .
O5 C67 N11 124.4(7) . .
O5 C67 H67 117.8 . .
N11 C67 H67 117.8 . .
N11 C68 H68A 109.5 . .
N11 C68 H68B 109.5 . .
H68A C68 H68B 109.5 . .
N11 C68 H68C 109.5 . .
H68A C68 H68C 109.5 . .
H68B C68 H68C 109.5 . .
N11 C69 H69A 109.5 . .
N11 C69 H69B 109.5 . .
H69A C69 H69B 109.5 . .
N11 C69 H69C 109.5 . .
H69A C69 H69C 109.5 . .
H69B C69 H69C 109.5 . .
O6 C70 N12 119.1(9) . .
O6 C70 H70 120.5 . .
N12 C70 H70 120.5 . .
N12 C71 H71A 109.5 . .
N12 C71 H71B 109.5 . .
H71A C71 H71B 109.5 . .
N12 C71 H71C 109.5 . .
H71A C71 H71C 109.5 . .
H71B C71 H71C 109.5 . .
N12 C72 H72A 109.5 . .
N12 C72 H72B 109.5 . .
H72A C72 H72B 109.5 . .
N12 C72 H72C 109.5 . .
H72A C72 H72C 109.5 . .
H72B C72 H72C 109.5 . .

loop_
_geom_bond_atom_site_label_1
_geom_bond_atom_site_label_2
_geom_bond_distance
_geom_bond_site_symmetry_2
Mn1 O1 1.828(2) .
Mn1 O2 1.840(2) .
Mn1 N1 2.138(3) .
Mn1 N2 2.159(3) .
Mn1 N3 2.328(3) .
Mn1 N4 2.342(3) .
Mn1 Mn2 2.6978(7) .
Mn2 O2 1.819(2) .
Mn2 O1 1.838(2) .
Mn2 N5 2.138(3) .
Mn2 N6 2.159(3) .
Mn2 N8 2.348(3) .
Mn2 N7 2.357(3) .
Mn3 Cl3 2.3418(10) .
Mn3 Cl2 2.3761(11) .
Mn3 Cl1 2.3796(11) .
Mn3 Cl4 2.3871(11) .
O3 C61 1.221(8) .
O4 C64 1.246(8) .
O5 C67 1.253(8) .
O6 C70 1.270(9) .
N1 C21 1.481(4) .
N1 C1 1.490(4) .
N1 C11 1.490(4) .
N2 C2 1.326(4) .
N2 C9 1.387(4) .
N3 C12 1.323(4) .
N3 C19 1.375(4) .
N4 C22 1.321(4) .
N4 C29 1.377(4) .
N5 C51 1.485(4) .
N5 C41 1.486(4) .
N5 C31 1.491(4) .
N6 C32 1.332(4) .
N6 C39 1.387(4) .
N7 C42 1.329(4) .
N7 C49 1.370(4) .
N8 C52 1.322(4) .
N8 C59 1.375(4) .
N9 C61 1.328(9) .
N9 C62 1.399(9) .
N9 C63 1.430(8) .
N10 C64 1.311(7) .
N10 C65 1.420(8) .
N10 C66 1.421(8) .
N11 C67 1.314(8) .
N11 C68 1.437(8) .
N11 C69 1.449(8) .
N12 C70 1.331(9) .
N12 C71 1.400(11) .
N12 C72 1.462(9) .
C1 C2 1.505(5) .
C1 H1A 0.9900 .
C1 H1B 0.9900 .
C2 C3 1.413(5) .
C3 C4 1.357(5) .
C3 H3 0.9500 .
C4 C10 1.418(5) .
C4 H4 0.9500 .
C5 C6 1.362(5) .
C5 C10 1.414(5) .
C5 H5 0.9500 .
C6 C7 1.400(5) .
C6 H6 0.9500 .
C7 C8 1.375(5) .
C7 H7 0.9500 .
C8 C9 1.402(5) .
C8 H8 0.9500 .
C9 C10 1.417(5) .
C11 C12 1.504(5) .
C11 H11A 0.9900 .
C11 H11B 0.9900 .
C12 C13 1.407(5) .
C13 C14 1.358(6) .
C13 H13 0.9500 .
C14 C20 1.418(6) .
C14 H14 0.9500 .
C15 C16 1.365(7) .
C15 C20 1.420(6) .
C15 H15 0.9500 .
C16 C17 1.403(6) .
C16 H16 0.9500 .
C17 C18 1.369(5) .
C17 H17 0.9500 .
C18 C19 1.409(5) .
C18 H18 0.9500 .
C19 C20 1.423(5) .
C21 C22 1.505(5) .
C21 H21A 0.9900 .
C21 H21B 0.9900 .
C22 C23 1.404(5) .
C23 C24 1.370(6) .
C23 H23 0.9500 .
C24 C30 1.411(6) .
C24 H24 0.9500 .
C25 C26 1.356(6) .
C25 C30 1.426(6) .
C25 H25 0.9500 .
C26 C27 1.413(6) .
C26 H26 0.9500 .
C27 C28 1.358(5) .
C27 H27 0.9500 .
C28 C29 1.421(5) .
C28 H28 0.9500 .
C29 C30 1.415(5) .
C31 C32 1.502(5) .
C31 H31A 0.9900 .
C31 H31B 0.9900 .
C32 C33 1.413(5) .
C33 C34 1.352(5) .
C33 H33 0.9500 .
C34 C40 1.418(5) .
C34 H34 0.9500 .
C35 C36 1.350(6) .
C35 C40 1.417(5) .
C35 H35 0.9500 .
C36 C37 1.415(6) .
C36 H36 0.9500 .
C37 C38 1.358(5) .
C37 H37 0.9500 .
C38 C39 1.416(5) .
C38 H38 0.9500 .
C39 C40 1.415(5) .
C41 C42 1.510(5) .
C41 H41A 0.9900 .
C41 H41B 0.9900 .
C42 C43 1.414(5) .
C43 C44 1.355(6) .
C43 H43 0.9500 .
C44 C50 1.425(5) .
C44 H44 0.9500 .
C45 C46 1.374(6) .
C45 C50 1.403(5) .
C45 H45 0.9500 .
C46 C47 1.399(6) .
C46 H46 0.9500 .
C47 C48 1.374(5) .
C47 H47 0.9500 .
C48 C49 1.411(5) .
C48 H48 0.9500 .
C49 C50 1.426(5) .
C51 C52 1.507(5) .
C51 H51A 0.9900 .
C51 H51B 0.9900 .
C52 C53 1.411(5) .
C53 C54 1.367(5) .
C53 H53 0.9500 .
C54 C60 1.414(5) .
C54 H54 0.9500 .
C55 C56 1.365(6) .
C55 C60 1.412(5) .
C55 H55 0.9500 .
C56 C57 1.403(6) .
C56 H56 0.9500 .
C57 C58 1.377(5) .
C57 H57 0.9500 .
C58 C59 1.413(5) .
C58 H58 0.9500 .
C59 C60 1.420(5) .
C61 H61 0.9500 .
C62 H62A 0.9800 .
C62 H62B 0.9800 .
C62 H62C 0.9800 .
C63 H63A 0.9800 .
C63 H63B 0.9800 .
C63 H63C 0.9800 .
C64 H64 0.9500 .
C65 H65A 0.9800 .
C65 H65B 0.9800 .
C65 H65C 0.9800 .
C66 H66A 0.9800 .
C66 H66B 0.9800 .
C66 H66C 0.9800 .
C67 H67 0.9500 .
C68 H68A 0.9800 .
C68 H68B 0.9800 .
C68 H68C 0.9800 .
C69 H69A 0.9800 .
C69 H69B 0.9800 .
C69 H69C 0.9800 .
C70 H70 0.9500 .
C71 H71A 0.9800 .
C71 H71B 0.9800 .
C71 H71C 0.9800 .
C72 H72A 0.9800 .
C72 H72B 0.9800 .
C72 H72C 0.9800 .

loop_
_geom_torsion_atom_site_label_1
_geom_torsion_atom_site_label_2
_geom_torsion_atom_site_label_3
_geom_torsion_atom_site_label_4
_geom_torsion
_geom_torsion_site_symmetry_1
_geom_torsion_site_symmetry_2
_geom_torsion_site_symmetry_3
_geom_torsion_site_symmetry_4
O2 Mn1 O1 Mn2 -0.35(10) . . . .
N1 Mn1 O1 Mn2 179.76(11) . . . .
N3 Mn1 O1 Mn2 -105.41(11) . . . .
N4 Mn1 O1 Mn2 105.51(11) . . . .
O2 Mn2 O1 Mn1 0.35(11) . . . .
N6 Mn2 O1 Mn1 -178.65(10) . . . .
N8 Mn2 O1 Mn1 -92.19(11) . . . .
N7 Mn2 O1 Mn1 93.46(11) . . . .
O1 Mn2 O2 Mn1 -0.35(10) . . . .
N5 Mn2 O2 Mn1 179.64(11) . . . .
N8 Mn2 O2 Mn1 105.21(11) . . . .
N7 Mn2 O2 Mn1 -106.71(11) . . . .
O1 Mn1 O2 Mn2 0.35(11) . . . .
N2 Mn1 O2 Mn2 179.51(10) . . . .
N3 Mn1 O2 Mn2 92.78(11) . . . .
N4 Mn1 O2 Mn2 -94.10(11) . . . .
C21 N1 C1 C2 -118.8(3) . . . .
C11 N1 C1 C2 119.9(3) . . . .
Mn1 N1 C1 C2 0.8(4) . . . .
C9 N2 C2 C3 -0.5(5) . . . .
Mn1 N2 C2 C3 -179.9(3) . . . .
C9 N2 C2 C1 -179.7(3) . . . .
Mn1 N2 C2 C1 1.0(4) . . . .
N1 C1 C2 N2 -1.2(5) . . . .
N1 C1 C2 C3 179.6(3) . . . .
N2 C2 C3 C4 -0.1(6) . . . .
C1 C2 C3 C4 179.1(4) . . . .
C2 C3 C4 C10 0.5(6) . . . .
C10 C5 C6 C7 0.3(6) . . . .
C5 C6 C7 C8 0.1(7) . . . .
C6 C7 C8 C9 -0.2(7) . . . .
C2 N2 C9 C8 -179.7(3) . . . .
Mn1 N2 C9 C8 -0.4(5) . . . .
C2 N2 C9 C10 0.8(5) . . . .
Mn1 N2 C9 C10 -180.0(2) . . . .
C7 C8 C9 N2 -179.6(4) . . . .
C7 C8 C9 C10 0.0(6) . . . .
C6 C5 C10 C9 -0.5(5) . . . .
C6 C5 C10 C4 179.9(4) . . . .
N2 C9 C10 C5 179.9(3) . . . .
C8 C9 C10 C5 0.4(5) . . . .
N2 C9 C10 C4 -0.5(5) . . . .
C8 C9 C10 C4 180.0(3) . . . .
C3 C4 C10 C5 179.4(3) . . . .
C3 C4 C10 C9 -0.2(5) . . . .
C21 N1 C11 C12 163.0(3) . . . .
C1 N1 C11 C12 -75.0(4) . . . .
Mn1 N1 C11 C12 45.2(3) . . . .
C19 N3 C12 C13 0.5(5) . . . .
Mn1 N3 C12 C13 171.9(3) . . . .
C19 N3 C12 C11 -176.3(3) . . . .
Mn1 N3 C12 C11 -4.9(4) . . . .
N1 C11 C12 N3 -26.1(4) . . . .
N1 C11 C12 C13 157.1(3) . . . .
N3 C12 C13 C14 -2.2(6) . . . .
C11 C12 C13 C14 174.4(4) . . . .
C12 C13 C14 C20 1.7(6) . . . .
C20 C15 C16 C17 1.0(6) . . . .
C15 C16 C17 C18 -1.2(6) . . . .
C16 C17 C18 C19 0.3(6) . . . .
C12 N3 C19 C18 -179.6(3) . . . .
Mn1 N3 C19 C18 10.8(5) . . . .
C12 N3 C19 C20 1.8(5) . . . .
Mn1 N3 C19 C20 -167.9(3) . . . .
C17 C18 C19 N3 -177.9(3) . . . .
C17 C18 C19 C20 0.7(5) . . . .
C13 C14 C20 C15 -179.5(4) . . . .
C13 C14 C20 C19 0.5(6) . . . .
C16 C15 C20 C14 180.0(4) . . . .
C16 C15 C20 C19 0.0(6) . . . .
N3 C19 C20 C14 -2.2(5) . . . .
C18 C19 C20 C14 179.2(3) . . . .
N3 C19 C20 C15 177.8(3) . . . .
C18 C19 C20 C15 -0.8(5) . . . .
C1 N1 C21 C22 72.5(3) . . . .
C11 N1 C21 C22 -165.4(3) . . . .
Mn1 N1 C21 C22 -47.8(3) . . . .
C29 N4 C22 C23 -1.9(5) . . . .
Mn1 N4 C22 C23 -176.7(3) . . . .
C29 N4 C22 C21 174.7(3) . . . .
Mn1 N4 C22 C21 0.0(4) . . . .
N1 C21 C22 N4 31.0(4) . . . .
N1 C21 C22 C23 -152.3(3) . . . .
N4 C22 C23 C24 2.3(6) . . . .
C21 C22 C23 C24 -174.1(4) . . . .
C22 C23 C24 C30 -0.4(6) . . . .
C30 C25 C26 C27 -0.9(6) . . . .
C25 C26 C27 C28 0.6(6) . . . .
C26 C27 C28 C29 0.8(6) . . . .
C22 N4 C29 C30 -0.4(5) . . . .
Mn1 N4 C29 C30 173.2(3) . . . .
C22 N4 C29 C28 -178.4(3) . . . .
Mn1 N4 C29 C28 -4.7(5) . . . .
C27 C28 C29 N4 176.1(3) . . . .
C27 C28 C29 C30 -1.9(5) . . . .
C23 C24 C30 C29 -1.8(6) . . . .
C23 C24 C30 C25 176.8(4) . . . .
N4 C29 C30 C24 2.2(5) . . . .
C28 C29 C30 C24 -179.8(3) . . . .
N4 C29 C30 C25 -176.4(3) . . . .
C28 C29 C30 C25 1.6(5) . . . .
C26 C25 C30 C24 -178.8(4) . . . .
C26 C25 C30 C29 -0.2(6) . . . .
C51 N5 C31 C32 -114.7(3) . . . .
C41 N5 C31 C32 125.0(3) . . . .
Mn2 N5 C31 C32 5.5(4) . . . .
C39 N6 C32 C33 0.8(5) . . . .
Mn2 N6 C32 C33 -177.2(3) . . . .
C39 N6 C32 C31 -177.3(3) . . . .
Mn2 N6 C32 C31 4.7(4) . . . .
N5 C31 C32 N6 -7.2(5) . . . .
N5 C31 C32 C33 174.6(3) . . . .
N6 C32 C33 C34 0.3(6) . . . .
C31 C32 C33 C34 178.5(4) . . . .
C32 C33 C34 C40 -1.5(6) . . . .
C40 C35 C36 C37 0.0(9) . . . .
C35 C36 C37 C38 0.1(9) . . . .
C36 C37 C38 C39 -1.2(7) . . . .
C32 N6 C39 C40 -0.7(5) . . . .
Mn2 N6 C39 C40 176.8(3) . . . .
C32 N6 C39 C38 179.5(3) . . . .
Mn2 N6 C39 C38 -3.0(5) . . . .
C37 C38 C39 N6 -178.1(4) . . . .
C37 C38 C39 C40 2.1(6) . . . .
N6 C39 C40 C35 178.2(4) . . . .
C38 C39 C40 C35 -2.0(6) . . . .
N6 C39 C40 C34 -0.5(6) . . . .
C38 C39 C40 C34 179.3(4) . . . .
C36 C35 C40 C39 1.0(8) . . . .
C36 C35 C40 C34 179.6(5) . . . .
C33 C34 C40 C39 1.6(6) . . . .
C33 C34 C40 C35 -177.1(4) . . . .
C51 N5 C41 C42 167.8(3) . . . .
C31 N5 C41 C42 -71.0(3) . . . .
Mn2 N5 C41 C42 48.7(3) . . . .
C49 N7 C42 C43 -1.1(5) . . . .
Mn2 N7 C42 C43 175.1(3) . . . .
C49 N7 C42 C41 -176.9(3) . . . .
Mn2 N7 C42 C41 -0.7(4) . . . .
N5 C41 C42 N7 -30.7(4) . . . .
N5 C41 C42 C43 153.4(3) . . . .
N7 C42 C43 C44 -0.4(6) . . . .
C41 C42 C43 C44 175.2(3) . . . .
C42 C43 C44 C50 1.2(6) . . . .
C50 C45 C46 C47 -0.5(7) . . . .
C45 C46 C47 C48 -0.3(7) . . . .
C46 C47 C48 C49 1.0(6) . . . .
C42 N7 C49 C48 -178.9(3) . . . .
Mn2 N7 C49 C48 5.8(5) . . . .
C42 N7 C49 C50 1.7(5) . . . .
Mn2 N7 C49 C50 -173.6(2) . . . .
C47 C48 C49 N7 179.8(3) . . . .
C47 C48 C49 C50 -0.8(5) . . . .
C46 C45 C50 C44 -179.1(4) . . . .
C46 C45 C50 C49 0.7(6) . . . .
C43 C44 C50 C45 179.1(4) . . . .
C43 C44 C50 C49 -0.6(5) . . . .
N7 C49 C50 C45 179.3(3) . . . .
C48 C49 C50 C45 0.0(5) . . . .
N7 C49 C50 C44 -0.9(5) . . . .
C48 C49 C50 C44 179.7(3) . . . .
C41 N5 C51 C52 -164.5(3) . . . .
C31 N5 C51 C52 74.4(3) . . . .
Mn2 N5 C51 C52 -45.7(3) . . . .
C59 N8 C52 C53 -1.1(5) . . . .
Mn2 N8 C52 C53 -176.4(3) . . . .
C59 N8 C52 C51 173.9(3) . . . .
Mn2 N8 C52 C51 -1.4(4) . . . .
N5 C51 C52 N8 30.5(4) . . . .
N5 C51 C52 C53 -154.4(3) . . . .
N8 C52 C53 C54 1.6(6) . . . .
C51 C52 C53 C54 -173.2(3) . . . .
C52 C53 C54 C60 -0.6(6) . . . .
C60 C55 C56 C57 -0.5(7) . . . .
C55 C56 C57 C58 0.0(7) . . . .
C56 C57 C58 C59 0.9(7) . . . .
C52 N8 C59 C58 -178.4(3) . . . .
Mn2 N8 C59 C58 -4.1(5) . . . .
C52 N8 C59 C60 -0.3(5) . . . .
Mn2 N8 C59 C60 174.1(3) . . . .
C57 C58 C59 N8 177.0(4) . . . .
C57 C58 C59 C60 -1.2(6) . . . .
C56 C55 C60 C54 -178.3(4) . . . .
C56 C55 C60 C59 0.1(6) . . . .
C53 C54 C60 C55 177.8(4) . . . .
C53 C54 C60 C59 -0.6(6) . . . .
N8 C59 C60 C55 -177.4(4) . . . .
C58 C59 C60 C55 0.7(6) . . . .
N8 C59 C60 C54 1.1(5) . . . .
C58 C59 C60 C54 179.3(3) . . . .
C62 N9 C61 O3 -4.4(14) . . . .
C63 N9 C61 O3 -177.6(8) . . . .
C65 N10 C64 O4 -2.4(10) . . . .
C66 N10 C64 O4 -179.3(7) . . . .
C68 N11 C67 O5 -1.9(11) . . . .
C69 N11 C67 O5 -174.0(6) . . . .
C71 N12 C70 O6 0.9(11) . . . .
C72 N12 C70 O6 -172.0(7) . . . .
